data_4345674
loop_
_publ_author_name
'Zitz, Rainer'
'Hlina, Johann'
'Aghazadeh Meshgi, Mohammad'
'Krenn, Heinz'
'Marschner, Christoph'
'Szilv\'asi, Tibor'
'Baumgartner, Judith'

_publ_section_title
;
 Using Functionalized Silyl Ligands To Suppress Solvent Coordination to
 Silyl Lanthanide(II) Complexes.
;
_journal_name_full 'Inorganic chemistry'
_journal_paper_doi 10.1021/acs.inorgchem.7b00420
_journal_year 2017
_chemical_formula_sum 'C30 H86 O3 Si12 Yb'
_chemical_formula_weight 1005.11
_chemical_name_systematic
;
 ?
;
_space_group_IT_number 2
_symmetry_cell_setting triclinic
_symmetry_space_group_name_Hall '-P 1'
_symmetry_space_group_name_H-M 'P -1'
_atom_sites_solution_hydrogens geom
_atom_sites_solution_primary direct
_atom_sites_solution_secondary difmap
_audit_creation_method SHELXL-97
_cell_angle_alpha 67.632(5)
_cell_angle_beta 86.605(5)
_cell_angle_gamma 71.706(5)
_cell_formula_units_Z 2
_cell_length_a 10.444(3)
_cell_length_b 15.475(5)
_cell_length_c 19.428(6)
_cell_measurement_reflns_used 11227
_cell_measurement_temperature 100(2)
_cell_measurement_theta_max 52.518
_cell_measurement_theta_min 4.531
_cell_volume 2750.5(15)
_computing_cell_refinement 'Bruker XSCANS'
_computing_data_collection 'Bruker XSCANS'
_computing_data_reduction 'Bruker SHELXTL'
_computing_molecular_graphics 'Bruker SHELXTL'
_computing_publication_material 'Bruker SHELXTL'
_computing_structure_refinement 'SHELXL-97 (Sheldrick, 1997)'
_computing_structure_solution 'SHELXS-97 (Sheldrick, 1990)'
_diffrn_ambient_temperature 100(2)
_diffrn_measured_fraction_theta_full 0.981
_diffrn_measured_fraction_theta_max 0.981
_diffrn_measurement_device_type 'SMART APEX''
_diffrn_measurement_method '\w scans'
_diffrn_radiation_monochromator graphite
_diffrn_radiation_source 'fine-focus sealed tube'
_diffrn_radiation_type MoK\a
_diffrn_radiation_wavelength 0.71073
_diffrn_reflns_av_R_equivalents 0.0438
_diffrn_reflns_av_sigmaI/netI 0.0704
_diffrn_reflns_limit_h_max 12
_diffrn_reflns_limit_h_min -13
_diffrn_reflns_limit_k_max 19
_diffrn_reflns_limit_k_min -19
_diffrn_reflns_limit_l_max 24
_diffrn_reflns_limit_l_min -24
_diffrn_reflns_number 21715
_diffrn_reflns_theta_full 26.34
_diffrn_reflns_theta_max 26.34
_diffrn_reflns_theta_min 1.50
_exptl_absorpt_coefficient_mu 1.986
_exptl_absorpt_correction_T_max 0.8735
_exptl_absorpt_correction_T_min 0.6471
_exptl_absorpt_correction_type multi-scan
_exptl_absorpt_process_details SADABS
_exptl_crystal_colour orange
_exptl_crystal_density_diffrn 1.214
_exptl_crystal_density_method 'not measured'
_exptl_crystal_description plates
_exptl_crystal_F_000 1056
_exptl_crystal_size_max 0.24
_exptl_crystal_size_mid 0.18
_exptl_crystal_size_min 0.07
_platon_squeeze_details
;
;
_refine_diff_density_max 3.768
_refine_diff_density_min -2.473
_refine_diff_density_rms 0.159
_refine_ls_extinction_method none
_refine_ls_goodness_of_fit_ref 1.084
_refine_ls_hydrogen_treatment constr
_refine_ls_matrix_type full
_refine_ls_number_parameters 441
_refine_ls_number_reflns 10990
_refine_ls_number_restraints 0
_refine_ls_restrained_S_all 1.084
_refine_ls_R_factor_all 0.0684
_refine_ls_R_factor_gt 0.0586
_refine_ls_shift/su_max 0.001
_refine_ls_shift/su_mean 0.000
_refine_ls_structure_factor_coef Fsqd
_refine_ls_weighting_details 'calc w=1/[\s^2^(Fo^2^)+(0.0643P)^2^+4.7043P] where P=(Fo^2^+2Fc^2^)/3'
_refine_ls_weighting_scheme calc
_refine_ls_wR_factor_gt 0.1300
_refine_ls_wR_factor_ref 0.1339
_reflns_number_gt 9615
_reflns_number_total 10990
_reflns_threshold_expression >2sigma(I)
_cod_data_source_file ic7b00420_si_002.cif
_cod_data_source_block 19_1187j
_cod_original_sg_symbol_H-M P-1
_cod_database_code 4345674

loop_
_symmetry_equiv_pos_as_xyz
'x, y, z'
'-x, -y, -z'

loop_
_atom_site_label
_atom_site_type_symbol
_atom_site_fract_x
_atom_site_fract_y
_atom_site_fract_z
_atom_site_U_iso_or_equiv
_atom_site_adp_type
_atom_site_occupancy
_atom_site_symmetry_multiplicity
_atom_site_calc_flag
_atom_site_refinement_flags
Yb1 Yb 0.22777(2) 0.448295(18) 0.277114(14) 0.01883(9) Uani 1 1 d .
Si1 Si 0.28618(15) 0.23893(11) 0.23983(9) 0.0189(3) Uani 1 1 d .
Si2 Si 0.09380(15) 0.28970(11) 0.30234(9) 0.0197(3) Uani 1 1 d .
Si3 Si 0.47253(16) 0.10984(12) 0.31658(10) 0.0246(4) Uani 1 1 d .
Si4 Si 0.26918(16) 0.20553(12) 0.13201(9) 0.0229(3) Uani 1 1 d .
Si5 Si 0.04665(16) 0.15398(12) 0.39155(9) 0.0226(3) Uani 1 1 d .
Si6 Si -0.09587(16) 0.36720(12) 0.21610(9) 0.0232(4) Uani 1 1 d .
Si7 Si 0.09935(15) 0.69856(12) 0.23921(9) 0.0202(3) Uani 1 1 d .
Si8 Si 0.31423(15) 0.63152(12) 0.20224(9) 0.0191(3) Uani 1 1 d .
Si9 Si -0.06988(17) 0.83809(13) 0.15748(11) 0.0293(4) Uani 1 1 d .
Si10 Si 0.10432(17) 0.72206(13) 0.35326(10) 0.0278(4) Uani 1 1 d .
Si11 Si 0.46042(16) 0.71560(12) 0.20967(10) 0.0228(4) Uani 1 1 d .
Si12 Si 0.29191(17) 0.66835(14) 0.07371(10) 0.0269(4) Uani 1 1 d .
O1 O 0.3352(4) 0.3447(3) 0.2131(2) 0.0220(9) Uani 1 1 d .
O2 O 0.0482(4) 0.5937(3) 0.2656(2) 0.0245(9) Uani 1 1 d .
O3 O 0.3471(4) 0.3826(3) 0.3948(2) 0.0277(10) Uani 1 1 d .
C1 C 0.4424(6) 0.3554(5) 0.1640(4) 0.0325(15) Uani 1 1 d .
H1A H 0.5131 0.2916 0.1766 0.049 Uiso 1 1 calc R
H1B H 0.4806 0.4030 0.1695 0.049 Uiso 1 1 calc R
H1C H 0.4067 0.3791 0.1123 0.049 Uiso 1 1 calc R
C2 C -0.0858(6) 0.5958(5) 0.2907(4) 0.0328(15) Uani 1 1 d .
H2A H -0.1038 0.6235 0.3293 0.049 Uiso 1 1 calc R
H2B H -0.0912 0.5287 0.3113 0.049 Uiso 1 1 calc R
H2C H -0.1530 0.6366 0.2485 0.049 Uiso 1 1 calc R
C3 C 0.4489(7) -0.0126(5) 0.3392(4) 0.0407(17) Uani 1 1 d .
H3A H 0.5223 -0.0642 0.3747 0.061 Uiso 1 1 calc R
H3B H 0.4500 -0.0254 0.2934 0.061 Uiso 1 1 calc R
H3C H 0.3620 -0.0126 0.3613 0.061 Uiso 1 1 calc R
C4 C 0.6397(6) 0.1021(6) 0.2732(4) 0.0409(17) Uani 1 1 d .
H4A H 0.6633 0.1613 0.2662 0.061 Uiso 1 1 calc R
H4B H 0.6330 0.0973 0.2248 0.061 Uiso 1 1 calc R
H4C H 0.7097 0.0438 0.3061 0.061 Uiso 1 1 calc R
C5 C 0.4969(7) 0.1289(5) 0.4034(4) 0.0375(16) Uani 1 1 d .
H5A H 0.4190 0.1232 0.4335 0.056 Uiso 1 1 calc R
H5B H 0.5051 0.1945 0.3902 0.056 Uiso 1 1 calc R
H5C H 0.5793 0.0789 0.4320 0.056 Uiso 1 1 calc R
C6 C 0.1744(7) 0.1136(5) 0.1555(4) 0.0351(16) Uani 1 1 d .
H6A H 0.0883 0.1383 0.1754 0.053 Uiso 1 1 calc R
H6B H 0.2286 0.0507 0.1929 0.053 Uiso 1 1 calc R
H6C H 0.1570 0.1040 0.1103 0.053 Uiso 1 1 calc R
C7 C 0.4377(7) 0.1454(5) 0.1028(4) 0.0332(15) Uani 1 1 d .
H7A H 0.4237 0.1301 0.0598 0.050 Uiso 1 1 calc R
H7B H 0.4853 0.0845 0.1442 0.050 Uiso 1 1 calc R
H7C H 0.4917 0.1903 0.0890 0.050 Uiso 1 1 calc R
C8 C 0.1851(7) 0.3206(5) 0.0505(3) 0.0311(14) Uani 1 1 d .
H8A H 0.2318 0.3691 0.0433 0.047 Uiso 1 1 calc R
H8B H 0.0905 0.3476 0.0599 0.047 Uiso 1 1 calc R
H8C H 0.1888 0.3057 0.0056 0.047 Uiso 1 1 calc R
C9 C 0.0221(7) 0.0652(5) 0.3531(4) 0.0324(15) Uani 1 1 d .
H9A H 0.1044 0.0399 0.3305 0.049 Uiso 1 1 calc R
H9B H -0.0539 0.0991 0.3152 0.049 Uiso 1 1 calc R
H9C H 0.0028 0.0103 0.3936 0.049 Uiso 1 1 calc R
C10 C -0.1139(7) 0.1967(5) 0.4357(4) 0.0367(16) Uani 1 1 d .
H10A H -0.1209 0.1426 0.4814 0.055 Uiso 1 1 calc R
H10B H -0.1917 0.2174 0.4008 0.055 Uiso 1 1 calc R
H10C H -0.1125 0.2524 0.4478 0.055 Uiso 1 1 calc R
C11 C 0.1788(7) 0.0806(5) 0.4707(4) 0.0341(15) Uani 1 1 d .
H11A H 0.1467 0.0308 0.5094 0.051 Uiso 1 1 calc R
H11B H 0.1967 0.1244 0.4916 0.051 Uiso 1 1 calc R
H11C H 0.2621 0.0479 0.4525 0.051 Uiso 1 1 calc R
C12 C -0.0773(7) 0.4834(5) 0.1423(4) 0.0343(15) Uani 1 1 d .
H12A H 0.0081 0.4677 0.1190 0.051 Uiso 1 1 calc R
H12B H -0.0776 0.5299 0.1653 0.051 Uiso 1 1 calc R
H12C H -0.1528 0.5131 0.1044 0.051 Uiso 1 1 calc R
C13 C -0.2515(6) 0.4046(5) 0.2657(4) 0.0337(15) Uani 1 1 d .
H13A H -0.3241 0.4551 0.2290 0.051 Uiso 1 1 calc R
H13B H -0.2308 0.4312 0.3006 0.051 Uiso 1 1 calc R
H13C H -0.2805 0.3471 0.2933 0.051 Uiso 1 1 calc R
C14 C -0.1461(6) 0.2998(5) 0.1650(4) 0.0322(15) Uani 1 1 d .
H14A H -0.2312 0.3415 0.1350 0.048 Uiso 1 1 calc R
H14B H -0.1580 0.2387 0.2011 0.048 Uiso 1 1 calc R
H14C H -0.0752 0.2842 0.1322 0.048 Uiso 1 1 calc R
C15 C -0.0001(8) 0.9428(5) 0.1310(5) 0.058(2) Uani 1 1 d .
H15A H 0.0896 0.9245 0.1124 0.087 Uiso 1 1 calc R
H15B H 0.0071 0.9582 0.1748 0.087 Uiso 1 1 calc R
H15C H -0.0604 1.0006 0.0919 0.087 Uiso 1 1 calc R
C16 C -0.2333(7) 0.8752(5) 0.2017(4) 0.0434(18) Uani 1 1 d .
H16A H -0.2157 0.8911 0.2438 0.065 Uiso 1 1 calc R
H16B H -0.2713 0.8207 0.2197 0.065 Uiso 1 1 calc R
H16C H -0.2977 0.9331 0.1647 0.065 Uiso 1 1 calc R
C17 C -0.1186(7) 0.8251(7) 0.0716(4) 0.047(2) Uani 1 1 d .
H17A H -0.1890 0.8854 0.0412 0.071 Uiso 1 1 calc R
H17B H -0.1531 0.7690 0.0859 0.071 Uiso 1 1 calc R
H17C H -0.0393 0.8142 0.0426 0.071 Uiso 1 1 calc R
C18 C 0.1943(9) 0.6000(6) 0.4265(4) 0.052(2) Uani 1 1 d .
H18A H 0.2861 0.5751 0.4123 0.078 Uiso 1 1 calc R
H18B H 0.1453 0.5535 0.4315 0.078 Uiso 1 1 calc R
H18C H 0.1990 0.6071 0.4742 0.078 Uiso 1 1 calc R
C19 C 0.1911(8) 0.8126(6) 0.3498(5) 0.0450(19) Uani 1 1 d .
H19A H 0.1885 0.8187 0.3983 0.067 Uiso 1 1 calc R
H19B H 0.1449 0.8768 0.3111 0.067 Uiso 1 1 calc R
H19C H 0.2854 0.7895 0.3383 0.067 Uiso 1 1 calc R
C20 C -0.0661(8) 0.7667(8) 0.3875(5) 0.061(3) Uani 1 1 d .
H20A H -0.0549 0.7650 0.4377 0.092 Uiso 1 1 calc R
H20B H -0.1193 0.7240 0.3888 0.092 Uiso 1 1 calc R
H20C H -0.1132 0.8344 0.3537 0.092 Uiso 1 1 calc R
C21 C 0.3819(7) 0.8530(5) 0.1814(4) 0.0376(17) Uani 1 1 d .
H21A H 0.4486 0.8805 0.1908 0.056 Uiso 1 1 calc R
H21B H 0.3036 0.8665 0.2105 0.056 Uiso 1 1 calc R
H21C H 0.3528 0.8833 0.1282 0.056 Uiso 1 1 calc R
C22 C 0.5996(6) 0.7009(5) 0.1450(4) 0.0300(14) Uani 1 1 d .
H22A H 0.5607 0.7305 0.0935 0.045 Uiso 1 1 calc R
H22B H 0.6478 0.6307 0.1579 0.045 Uiso 1 1 calc R
H22C H 0.6627 0.7339 0.1500 0.045 Uiso 1 1 calc R
C23 C 0.5452(7) 0.6629(5) 0.3066(4) 0.0350(16) Uani 1 1 d .
H23A H 0.6020 0.5946 0.3182 0.053 Uiso 1 1 calc R
H23B H 0.4761 0.6646 0.3429 0.053 Uiso 1 1 calc R
H23C H 0.6013 0.7020 0.3089 0.053 Uiso 1 1 calc R
C24 C 0.4565(7) 0.6073(5) 0.0400(4) 0.0370(17) Uani 1 1 d .
H24A H 0.4372 0.5950 -0.0036 0.055 Uiso 1 1 calc R
H24B H 0.5045 0.5447 0.0799 0.055 Uiso 1 1 calc R
H24C H 0.5129 0.6506 0.0262 0.055 Uiso 1 1 calc R
C25 C 0.1663(8) 0.6113(6) 0.0574(4) 0.0448(19) Uani 1 1 d .
H25A H 0.0775 0.6416 0.0722 0.067 Uiso 1 1 calc R
H25B H 0.1968 0.5404 0.0872 0.067 Uiso 1 1 calc R
H25C H 0.1597 0.6224 0.0044 0.067 Uiso 1 1 calc R
C26 C 0.2451(7) 0.8006(5) 0.0088(4) 0.0414(18) Uani 1 1 d .
H26A H 0.3158 0.8278 0.0131 0.062 Uiso 1 1 calc R
H26B H 0.1591 0.8377 0.0219 0.062 Uiso 1 1 calc R
H26C H 0.2357 0.8055 -0.0426 0.062 Uiso 1 1 calc R
C27 C 0.4814(6) 0.3881(6) 0.4060(4) 0.0368(16) Uani 1 1 d .
H27A H 0.4839 0.4563 0.3797 0.044 Uiso 1 1 calc R
H27B H 0.5510 0.3440 0.3870 0.044 Uiso 1 1 calc R
C28 C 0.5054(9) 0.3565(7) 0.4877(5) 0.059(2) Uani 1 1 d .
H28A H 0.4705 0.4130 0.5034 0.070 Uiso 1 1 calc R
H28B H 0.6029 0.3244 0.5034 0.070 Uiso 1 1 calc R
C29 C 0.4287(11) 0.2853(7) 0.5190(5) 0.066(3) Uani 1 1 d .
H29A H 0.4034 0.2800 0.5700 0.080 Uiso 1 1 calc R
H29B H 0.4828 0.2192 0.5207 0.080 Uiso 1 1 calc R
C30 C 0.3043(7) 0.3278(5) 0.4659(4) 0.0367(16) Uani 1 1 d .
H30A H 0.2744 0.2747 0.4626 0.044 Uiso 1 1 calc R
H30B H 0.2292 0.3716 0.4824 0.044 Uiso 1 1 calc R

loop_
_atom_site_aniso_label
_atom_site_aniso_U_11
_atom_site_aniso_U_22
_atom_site_aniso_U_33
_atom_site_aniso_U_23
_atom_site_aniso_U_13
_atom_site_aniso_U_12
Yb1 0.01545(13) 0.01611(13) 0.02818(15) -0.00908(10) 0.00248(9) -0.00867(10)
Si1 0.0144(7) 0.0163(8) 0.0289(9) -0.0091(7) 0.0022(6) -0.0082(6)
Si2 0.0129(7) 0.0171(8) 0.0320(9) -0.0096(7) 0.0041(6) -0.0086(6)
Si3 0.0158(8) 0.0201(8) 0.0368(10) -0.0100(7) -0.0003(7) -0.0050(7)
Si4 0.0209(8) 0.0230(9) 0.0293(9) -0.0120(7) 0.0051(6) -0.0110(7)
Si5 0.0187(8) 0.0207(8) 0.0293(9) -0.0074(7) 0.0058(6) -0.0111(7)
Si6 0.0136(8) 0.0223(8) 0.0324(9) -0.0067(7) 0.0033(6) -0.0089(7)
Si7 0.0131(7) 0.0177(8) 0.0336(9) -0.0117(7) 0.0023(6) -0.0076(6)
Si8 0.0179(8) 0.0198(8) 0.0227(8) -0.0077(7) 0.0051(6) -0.0112(7)
Si9 0.0159(8) 0.0221(9) 0.0483(11) -0.0102(8) -0.0035(7) -0.0069(7)
Si10 0.0211(9) 0.0298(9) 0.0384(10) -0.0191(8) 0.0058(7) -0.0090(7)
Si11 0.0146(8) 0.0235(9) 0.0366(10) -0.0145(8) 0.0029(6) -0.0107(7)
Si12 0.0246(9) 0.0347(10) 0.0277(9) -0.0113(8) 0.0051(7) -0.0189(8)
O1 0.015(2) 0.023(2) 0.031(2) -0.0107(18) 0.0080(16) -0.0113(17)
O2 0.013(2) 0.023(2) 0.040(2) -0.0105(19) 0.0049(17) -0.0101(17)
O3 0.027(2) 0.033(2) 0.026(2) -0.010(2) 0.0041(17) -0.017(2)
C1 0.027(3) 0.030(4) 0.052(4) -0.021(3) 0.019(3) -0.020(3)
C2 0.016(3) 0.033(4) 0.055(4) -0.019(3) 0.012(3) -0.014(3)
C3 0.032(4) 0.027(4) 0.061(5) -0.017(4) 0.003(3) -0.008(3)
C4 0.020(3) 0.042(4) 0.058(5) -0.018(4) 0.000(3) -0.005(3)
C5 0.028(4) 0.042(4) 0.045(4) -0.020(4) -0.004(3) -0.010(3)
C6 0.045(4) 0.031(4) 0.040(4) -0.016(3) 0.005(3) -0.024(3)
C7 0.034(4) 0.031(4) 0.039(4) -0.018(3) 0.012(3) -0.012(3)
C8 0.033(4) 0.032(4) 0.031(3) -0.011(3) 0.002(3) -0.014(3)
C9 0.038(4) 0.026(3) 0.041(4) -0.014(3) 0.011(3) -0.019(3)
C10 0.033(4) 0.035(4) 0.039(4) -0.011(3) 0.013(3) -0.013(3)
C11 0.029(4) 0.034(4) 0.035(4) -0.006(3) 0.003(3) -0.013(3)
C12 0.030(4) 0.025(3) 0.041(4) -0.005(3) 0.006(3) -0.009(3)
C13 0.021(3) 0.031(4) 0.039(4) -0.007(3) 0.006(3) -0.005(3)
C14 0.020(3) 0.039(4) 0.042(4) -0.017(3) 0.002(3) -0.013(3)
C15 0.034(4) 0.026(4) 0.095(7) -0.003(4) -0.019(4) -0.006(3)
C16 0.031(4) 0.038(4) 0.065(5) -0.027(4) -0.006(3) -0.005(3)
C17 0.024(4) 0.072(6) 0.047(4) -0.023(4) 0.001(3) -0.017(4)
C18 0.079(6) 0.038(4) 0.038(4) -0.018(4) -0.006(4) -0.009(4)
C19 0.044(4) 0.044(4) 0.069(5) -0.037(4) 0.017(4) -0.026(4)
C20 0.036(4) 0.111(8) 0.059(5) -0.054(6) 0.017(4) -0.027(5)
C21 0.026(4) 0.030(4) 0.064(5) -0.021(4) 0.008(3) -0.016(3)
C22 0.016(3) 0.038(4) 0.043(4) -0.020(3) 0.008(3) -0.015(3)
C23 0.027(3) 0.047(4) 0.043(4) -0.025(4) 0.000(3) -0.017(3)
C24 0.048(4) 0.039(4) 0.040(4) -0.022(3) 0.020(3) -0.029(4)
C25 0.043(4) 0.073(6) 0.041(4) -0.027(4) 0.009(3) -0.042(4)
C26 0.026(4) 0.042(4) 0.042(4) 0.000(3) 0.003(3) -0.011(3)
C27 0.021(3) 0.052(4) 0.043(4) -0.020(4) -0.006(3) -0.014(3)
C28 0.044(5) 0.076(6) 0.058(5) -0.028(5) -0.011(4) -0.017(5)
C29 0.118(9) 0.048(5) 0.037(5) -0.003(4) -0.013(5) -0.045(6)
C30 0.047(4) 0.034(4) 0.032(4) -0.012(3) 0.014(3) -0.019(3)

loop_
_atom_type_symbol
_atom_type_description
_atom_type_scat_dispersion_real
_atom_type_scat_dispersion_imag
_atom_type_scat_source
C C 0.0033 0.0016 'International Tables Vol C Tables 4.2.6.8 and 6.1.1.4'
H H 0.0000 0.0000 'International Tables Vol C Tables 4.2.6.8 and 6.1.1.4'
O O 0.0106 0.0060 'International Tables Vol C Tables 4.2.6.8 and 6.1.1.4'
Si Si 0.0817 0.0704 'International Tables Vol C Tables 4.2.6.8 and 6.1.1.4'
Yb Yb -0.3850 5.5486 'International Tables Vol C Tables 4.2.6.8 and 6.1.1.4'

loop_
_geom_angle_atom_site_label_1
_geom_angle_atom_site_label_2
_geom_angle_atom_site_label_3
_geom_angle
O3 Yb1 O1 107.19(14)
O3 Yb1 O2 109.57(15)
O1 Yb1 O2 143.23(14)
O3 Yb1 Si8 99.73(10)
O1 Yb1 Si8 104.42(10)
O2 Yb1 Si8 68.59(10)
O3 Yb1 Si2 98.90(10)
O1 Yb1 Si2 69.05(9)
O2 Yb1 Si2 105.62(10)
Si8 Yb1 Si2 161.35(5)
O3 Yb1 Si1 101.14(11)
O1 Yb1 Si1 27.85(9)
O2 Yb1 Si1 139.25(10)
Si8 Yb1 Si1 132.05(4)
Si2 Yb1 Si1 42.01(4)
O3 Yb1 Si7 103.62(11)
O1 Yb1 Si7 137.95(10)
O2 Yb1 Si7 27.55(9)
Si8 Yb1 Si7 41.75(4)
Si2 Yb1 Si7 132.86(4)
Si1 Yb1 Si7 155.22(4)
O1 Si1 Si2 98.05(15)
O1 Si1 Si4 108.09(15)
Si2 Si1 Si4 121.71(8)
O1 Si1 Si3 104.77(15)
Si2 Si1 Si3 115.84(9)
Si4 Si1 Si3 106.51(9)
O1 Si1 Yb1 39.17(13)
Si2 Si1 Yb1 60.24(5)
Si4 Si1 Yb1 135.47(7)
Si3 Si1 Yb1 110.75(7)
Si5 Si2 Si6 104.25(8)
Si5 Si2 Si1 110.78(8)
Si6 Si2 Si1 108.38(9)
Si5 Si2 Yb1 144.69(8)
Si6 Si2 Yb1 105.09(7)
Si1 Si2 Yb1 77.75(6)
C5 Si3 C3 110.8(3)
C5 Si3 C4 104.4(3)
C3 Si3 C4 105.8(3)
C5 Si3 Si1 110.4(2)
C3 Si3 Si1 110.8(2)
C4 Si3 Si1 114.4(2)
C8 Si4 C7 106.9(3)
C8 Si4 C6 111.9(3)
C7 Si4 C6 105.5(3)
C8 Si4 Si1 111.4(2)
C7 Si4 Si1 113.3(2)
C6 Si4 Si1 107.7(2)
C11 Si5 C9 106.7(3)
C11 Si5 C10 105.3(3)
C9 Si5 C10 106.8(3)
C11 Si5 Si2 113.8(2)
C9 Si5 Si2 114.0(2)
C10 Si5 Si2 109.7(2)
C14 Si6 C12 106.2(3)
C14 Si6 C13 103.2(3)
C12 Si6 C13 107.1(3)
C14 Si6 Si2 121.0(2)
C12 Si6 Si2 109.4(2)
C13 Si6 Si2 109.0(2)
O2 Si7 Si8 97.27(15)
O2 Si7 Si9 110.27(15)
Si8 Si7 Si9 123.30(9)
O2 Si7 Si10 102.93(16)
Si8 Si7 Si10 114.13(8)
Si9 Si7 Si10 106.71(9)
O2 Si7 Yb1 38.93(13)
Si8 Si7 Yb1 59.51(5)
Si9 Si7 Yb1 137.85(7)
Si10 Si7 Yb1 108.35(7)
Si11 Si8 Si12 102.95(8)
Si11 Si8 Si7 110.58(9)
Si12 Si8 Si7 107.52(9)
Si11 Si8 Yb1 145.92(8)
Si12 Si8 Yb1 105.13(7)
Si7 Si8 Yb1 78.74(6)
C15 Si9 C17 109.9(4)
C15 Si9 C16 106.2(4)
C17 Si9 C16 105.6(3)
C15 Si9 Si7 105.8(2)
C17 Si9 Si7 114.7(3)
C16 Si9 Si7 114.3(3)
C18 Si10 C19 109.0(4)
C18 Si10 C20 106.4(4)
C19 Si10 C20 104.8(4)
C18 Si10 Si7 107.3(2)
C19 Si10 Si7 114.1(3)
C20 Si10 Si7 114.9(3)
C22 Si11 C21 104.9(3)
C22 Si11 C23 106.4(3)
C21 Si11 C23 108.3(3)
C22 Si11 Si8 109.8(2)
C21 Si11 Si8 115.6(2)
C23 Si11 Si8 111.2(2)
C26 Si12 C25 109.6(4)
C26 Si12 C24 104.1(3)
C25 Si12 C24 105.3(3)
C26 Si12 Si8 118.0(3)
C25 Si12 Si8 108.2(2)
C24 Si12 Si8 110.9(2)
C1 O1 Si1 119.9(4)
C1 O1 Yb1 126.7(3)
Si1 O1 Yb1 112.98(18)
C2 O2 Si7 120.9(4)
C2 O2 Yb1 124.7(3)
Si7 O2 Yb1 113.52(18)
C30 O3 C27 109.3(5)
C30 O3 Yb1 126.6(4)
C27 O3 Yb1 124.1(4)
O3 C27 C28 105.8(6)
C27 C28 C29 103.0(6)
C28 C29 C30 104.4(6)
O3 C30 C29 104.4(6)

loop_
_geom_bond_atom_site_label_1
_geom_bond_atom_site_label_2
_geom_bond_distance
Yb1 O3 2.364(4)
Yb1 O1 2.365(4)
Yb1 O2 2.377(4)
Yb1 Si8 3.0469(17)
Yb1 Si2 3.0627(17)
Yb1 Si1 3.4478(19)
Yb1 Si7 3.468(2)
Si1 O1 1.750(4)
Si1 Si2 2.361(2)
Si1 Si4 2.369(2)
Si1 Si3 2.374(2)
Si2 Si5 2.331(2)
Si2 Si6 2.354(2)
Si3 C5 1.863(7)
Si3 C3 1.869(7)
Si3 C4 1.882(7)
Si4 C8 1.867(7)
Si4 C7 1.882(6)
Si4 C6 1.883(6)
Si5 C11 1.869(7)
Si5 C9 1.880(6)
Si5 C10 1.884(7)
Si6 C14 1.882(7)
Si6 C12 1.884(6)
Si6 C13 1.885(6)
Si7 O2 1.749(4)
Si7 Si8 2.354(2)
Si7 Si9 2.374(2)
Si7 Si10 2.384(2)
Si8 Si11 2.337(2)
Si8 Si12 2.349(2)
Si9 C15 1.866(8)
Si9 C17 1.872(7)
Si9 C16 1.889(7)
Si10 C18 1.864(8)
Si10 C19 1.873(7)
Si10 C20 1.878(8)
Si11 C22 1.880(6)
Si11 C21 1.888(7)
Si11 C23 1.889(7)
Si12 C26 1.870(7)
Si12 C25 1.895(7)
Si12 C24 1.896(7)
O1 C1 1.436(7)
O2 C2 1.449(7)
O3 C30 1.449(7)
O3 C27 1.465(7)
C27 C28 1.483(10)
C28 C29 1.487(12)
C29 C30 1.514(11)

loop_
_geom_torsion_atom_site_label_1
_geom_torsion_atom_site_label_2
_geom_torsion_atom_site_label_3
_geom_torsion_atom_site_label_4
_geom_torsion
O3 Yb1 Si1 O1 -105.8(2)
O2 Yb1 Si1 O1 115.5(3)
Si8 Yb1 Si1 O1 8.4(2)
Si2 Yb1 Si1 O1 163.2(2)
Si7 Yb1 Si1 O1 72.1(2)
O3 Yb1 Si1 Si2 90.98(11)
O1 Yb1 Si1 Si2 -163.2(2)
O2 Yb1 Si1 Si2 -47.75(17)
Si8 Yb1 Si1 Si2 -154.84(6)
Si7 Yb1 Si1 Si2 -91.14(10)
O3 Yb1 Si1 Si4 -162.64(13)
O1 Yb1 Si1 Si4 -56.9(2)
O2 Yb1 Si1 Si4 58.63(18)
Si8 Yb1 Si1 Si4 -48.46(12)
Si2 Yb1 Si1 Si4 106.38(11)
Si7 Yb1 Si1 Si4 15.24(15)
O3 Yb1 Si1 Si3 -17.71(12)
O1 Yb1 Si1 Si3 88.1(2)
O2 Yb1 Si1 Si3 -156.44(16)
Si8 Yb1 Si1 Si3 96.47(8)
Si2 Yb1 Si1 Si3 -108.69(9)
Si7 Yb1 Si1 Si3 160.17(8)
O1 Si1 Si2 Si5 -154.77(15)
Si4 Si1 Si2 Si5 88.10(11)
Si3 Si1 Si2 Si5 -44.00(11)
Yb1 Si1 Si2 Si5 -144.17(9)
O1 Si1 Si2 Si6 91.43(16)
Si4 Si1 Si2 Si6 -25.70(12)
Si3 Si1 Si2 Si6 -157.80(8)
Yb1 Si1 Si2 Si6 102.04(8)
O1 Si1 Si2 Yb1 -10.60(14)
Si4 Si1 Si2 Yb1 -127.73(9)
Si3 Si1 Si2 Yb1 100.16(8)
O3 Yb1 Si2 Si5 11.97(17)
O1 Yb1 Si2 Si5 117.06(17)
O2 Yb1 Si2 Si5 -101.35(16)
Si8 Yb1 Si2 Si5 -170.43(12)
Si1 Yb1 Si2 Si5 108.76(15)
Si7 Yb1 Si2 Si5 -106.10(13)
O3 Yb1 Si2 Si6 157.21(12)
O1 Yb1 Si2 Si6 -97.71(13)
O2 Yb1 Si2 Si6 43.89(13)
Si8 Yb1 Si2 Si6 -25.19(17)
Si1 Yb1 Si2 Si6 -106.00(9)
Si7 Yb1 Si2 Si6 39.13(9)
O3 Yb1 Si2 Si1 -96.79(12)
O1 Yb1 Si2 Si1 8.30(11)
O2 Yb1 Si2 Si1 149.89(12)
Si8 Yb1 Si2 Si1 80.81(14)
Si7 Yb1 Si2 Si1 145.14(6)
O1 Si1 Si3 C5 65.1(3)
Si2 Si1 Si3 C5 -41.6(3)
Si4 Si1 Si3 C5 179.5(2)
Yb1 Si1 Si3 C5 24.4(3)
O1 Si1 Si3 C3 -171.6(3)
Si2 Si1 Si3 C3 81.6(3)
Si4 Si1 Si3 C3 -57.2(3)
Yb1 Si1 Si3 C3 147.6(3)
O1 Si1 Si3 C4 -52.2(3)
Si2 Si1 Si3 C4 -159.0(3)
Si4 Si1 Si3 C4 62.2(3)
Yb1 Si1 Si3 C4 -92.9(3)
O1 Si1 Si4 C8 -42.5(3)
Si2 Si1 Si4 C8 69.5(2)
Si3 Si1 Si4 C8 -154.6(2)
Yb1 Si1 Si4 C8 -8.7(3)
O1 Si1 Si4 C7 78.1(3)
Si2 Si1 Si4 C7 -169.9(2)
Si3 Si1 Si4 C7 -34.0(2)
Yb1 Si1 Si4 C7 111.9(2)
O1 Si1 Si4 C6 -165.5(3)
Si2 Si1 Si4 C6 -53.5(3)
Si3 Si1 Si4 C6 82.3(3)
Yb1 Si1 Si4 C6 -131.7(3)
Si6 Si2 Si5 C11 -177.4(3)
Si1 Si2 Si5 C11 66.2(3)
Yb1 Si2 Si5 C11 -32.0(3)
Si6 Si2 Si5 C9 60.0(3)
Si1 Si2 Si5 C9 -56.4(3)
Yb1 Si2 Si5 C9 -154.7(3)
Si6 Si2 Si5 C10 -59.8(3)
Si1 Si2 Si5 C10 -176.1(3)
Yb1 Si2 Si5 C10 85.6(3)
Si5 Si2 Si6 C14 -59.1(3)
Si1 Si2 Si6 C14 58.9(3)
Yb1 Si2 Si6 C14 140.8(2)
Si5 Si2 Si6 C12 177.0(2)
Si1 Si2 Si6 C12 -65.0(2)
Yb1 Si2 Si6 C12 16.8(2)
Si5 Si2 Si6 C13 60.1(2)
Si1 Si2 Si6 C13 178.2(2)
Yb1 Si2 Si6 C13 -100.0(2)
O3 Yb1 Si7 O2 -106.3(2)
O1 Yb1 Si7 O2 117.4(3)
Si8 Yb1 Si7 O2 164.3(2)
Si2 Yb1 Si7 O2 9.9(2)
Si1 Yb1 Si7 O2 75.8(2)
O3 Yb1 Si7 Si8 89.40(11)
O1 Yb1 Si7 Si8 -46.87(15)
O2 Yb1 Si7 Si8 -164.3(2)
Si2 Yb1 Si7 Si8 -154.36(7)
Si1 Yb1 Si7 Si8 -88.45(10)
O3 Yb1 Si7 Si9 -163.20(14)
O1 Yb1 Si7 Si9 60.54(18)
O2 Yb1 Si7 Si9 -56.9(2)
Si8 Yb1 Si7 Si9 107.40(13)
Si2 Yb1 Si7 Si9 -46.96(13)
Si1 Yb1 Si7 Si9 18.95(17)
O3 Yb1 Si7 Si10 -18.33(12)
O1 Yb1 Si7 Si10 -154.60(14)
O2 Yb1 Si7 Si10 88.0(2)
Si8 Yb1 Si7 Si10 -107.73(9)
Si2 Yb1 Si7 Si10 97.91(8)
Si1 Yb1 Si7 Si10 163.82(8)
O2 Si7 Si8 Si11 -155.70(16)
Si9 Si7 Si8 Si11 84.19(12)
Si10 Si7 Si8 Si11 -47.97(12)
Yb1 Si7 Si8 Si11 -145.82(9)
O2 Si7 Si8 Si12 92.62(16)
Si9 Si7 Si8 Si12 -27.49(12)
Si10 Si7 Si8 Si12 -159.66(9)
Yb1 Si7 Si8 Si12 102.49(8)
O2 Si7 Si8 Yb1 -9.88(15)
Si9 Si7 Si8 Yb1 -129.98(9)
Si10 Si7 Si8 Yb1 97.85(8)
O3 Yb1 Si8 Si11 10.60(17)
O1 Yb1 Si8 Si11 -100.11(17)
O2 Yb1 Si8 Si11 117.93(18)
Si2 Yb1 Si8 Si11 -166.99(12)
Si1 Yb1 Si8 Si11 -104.14(14)
Si7 Yb1 Si8 Si11 110.20(15)
O3 Yb1 Si8 Si12 155.09(12)
O1 Yb1 Si8 Si12 44.38(12)
O2 Yb1 Si8 Si12 -97.58(13)
Si2 Yb1 Si8 Si12 -22.51(17)
Si1 Yb1 Si8 Si12 40.34(9)
Si7 Yb1 Si8 Si12 -105.31(9)
O3 Yb1 Si8 Si7 -99.60(12)
O1 Yb1 Si8 Si7 149.69(11)
O2 Yb1 Si8 Si7 7.73(12)
Si2 Yb1 Si8 Si7 82.80(14)
Si1 Yb1 Si8 Si7 145.65(6)
O2 Si7 Si9 C15 -177.9(4)
Si8 Si7 Si9 C15 -64.1(4)
Si10 Si7 Si9 C15 71.0(3)
Yb1 Si7 Si9 C15 -143.8(3)
O2 Si7 Si9 C17 -56.6(3)
Si8 Si7 Si9 C17 57.2(3)
Si10 Si7 Si9 C17 -167.7(3)
Yb1 Si7 Si9 C17 -22.5(3)
O2 Si7 Si9 C16 65.6(3)
Si8 Si7 Si9 C16 179.4(3)
Si10 Si7 Si9 C16 -45.5(3)
Yb1 Si7 Si9 C16 99.7(3)
O2 Si7 Si10 C18 46.6(3)
Si8 Si7 Si10 C18 -57.6(3)
Si9 Si7 Si10 C18 162.7(3)
Yb1 Si7 Si10 C18 6.5(3)
O2 Si7 Si10 C19 167.4(3)
Si8 Si7 Si10 C19 63.2(3)
Si9 Si7 Si10 C19 -76.5(3)
Yb1 Si7 Si10 C19 127.3(3)
O2 Si7 Si10 C20 -71.5(4)
Si8 Si7 Si10 C20 -175.7(4)
Si9 Si7 Si10 C20 44.6(4)
Yb1 Si7 Si10 C20 -111.6(4)
Si12 Si8 Si11 C22 -41.6(2)
Si7 Si8 Si11 C22 -156.2(2)
Yb1 Si8 Si11 C22 103.2(3)
Si12 Si8 Si11 C21 76.8(3)
Si7 Si8 Si11 C21 -37.8(3)
Yb1 Si8 Si11 C21 -138.4(3)
Si12 Si8 Si11 C23 -159.2(2)
Si7 Si8 Si11 C23 86.2(3)
Yb1 Si8 Si11 C23 -14.3(3)
Si11 Si8 Si12 C26 -51.4(3)
Si7 Si8 Si12 C26 65.4(3)
Yb1 Si8 Si12 C26 148.1(2)
Si11 Si8 Si12 C25 -176.5(3)
Si7 Si8 Si12 C25 -59.8(3)
Yb1 Si8 Si12 C25 23.0(3)
Si11 Si8 Si12 C24 68.5(2)
Si7 Si8 Si12 C24 -174.7(2)
Yb1 Si8 Si12 C24 -92.0(2)
Si2 Si1 O1 C1 -172.4(4)
Si4 Si1 O1 C1 -45.2(5)
Si3 Si1 O1 C1 68.1(4)
Yb1 Si1 O1 C1 173.0(5)
Si2 Si1 O1 Yb1 14.65(19)
Si4 Si1 O1 Yb1 141.85(14)
Si3 Si1 O1 Yb1 -104.86(17)
O3 Yb1 O1 C1 -91.2(5)
O2 Yb1 O1 C1 87.4(5)
Si8 Yb1 O1 C1 14.0(5)
Si2 Yb1 O1 C1 175.7(5)
Si1 Yb1 O1 C1 -172.4(6)
Si7 Yb1 O1 C1 44.1(5)
O3 Yb1 O1 Si1 81.2(2)
O2 Yb1 O1 Si1 -100.2(3)
Si8 Yb1 O1 Si1 -173.57(17)
Si2 Yb1 O1 Si1 -11.93(16)
Si7 Yb1 O1 Si1 -143.46(13)
Si8 Si7 O2 C2 -177.0(4)
Si9 Si7 O2 C2 -47.4(5)
Si10 Si7 O2 C2 66.2(5)
Yb1 Si7 O2 C2 169.4(6)
Si8 Si7 O2 Yb1 13.6(2)
Si9 Si7 O2 Yb1 143.19(15)
Si10 Si7 O2 Yb1 -103.28(18)
O3 Yb1 O2 C2 -87.1(5)
O1 Yb1 O2 C2 94.3(5)
Si8 Yb1 O2 C2 179.9(5)
Si2 Yb1 O2 C2 18.6(5)
Si1 Yb1 O2 C2 49.5(5)
Si7 Yb1 O2 C2 -169.0(6)
O3 Yb1 O2 Si7 81.9(2)
O1 Yb1 O2 Si7 -96.7(3)
Si8 Yb1 O2 Si7 -11.17(17)
Si2 Yb1 O2 Si7 -172.45(18)
Si1 Yb1 O2 Si7 -141.50(14)
O1 Yb1 O3 C30 -104.2(5)
O2 Yb1 O3 C30 76.7(5)
Si8 Yb1 O3 C30 147.3(5)
Si2 Yb1 O3 C30 -33.5(5)
Si1 Yb1 O3 C30 -76.1(5)
Si7 Yb1 O3 C30 104.8(5)
O1 Yb1 O3 C27 73.0(5)
O2 Yb1 O3 C27 -106.1(5)
Si8 Yb1 O3 C27 -35.5(5)
Si2 Yb1 O3 C27 143.7(5)
Si1 Yb1 O3 C27 101.1(5)
Si7 Yb1 O3 C27 -78.0(5)
C30 O3 C27 C28 -13.4(8)
Yb1 O3 C27 C28 169.0(5)
O3 C27 C28 C29 30.7(9)
C27 C28 C29 C30 -36.3(9)
C27 O3 C30 C29 -9.3(7)
Yb1 O3 C30 C29 168.2(5)
C28 C29 C30 O3 28.4(9)

loop_
_platon_squeeze_void_nr
_platon_squeeze_void_average_x
_platon_squeeze_void_average_y
_platon_squeeze_void_average_z
_platon_squeeze_void_volume
_platon_squeeze_void_count_electrons
_platon_squeeze_void_content
1 0.000 0.500 0.500 95 6 ' '
2 0.083 0.028 0.729 7 0 ' '
3 0.083 0.909 0.796 6 0 ' '
4 0.302 0.882 0.458 8 0 ' '
5 0.500 1.000 0.000 71 4 ' '
6 0.698 0.118 0.542 8 0 ' '
7 0.917 0.083 0.208 7 0 ' '
8 0.917 0.964 0.275 6 0 ' '
